data_4342191
loop_
_publ_author_name
'Lo, Warrick K. C.'
'Huff, Gregory S.'
'Cubanski, John R.'
'Kennedy, Aaron D. W.'
'McAdam, C. John'
'McMorran, David A.'
'Gordon, Keith C.'
'Crowley, James D.'

_publ_section_title
;
 Comparison of Inverse and Regular 2-Pyridyl-1,2,3-triazole
 &quot;Click&quot; Complexes: Structures, Stability, Electrochemical, and
 Photophysical Properties.
;
_journal_issue 4
_journal_name_full 'Inorganic chemistry'
_journal_page_first 1572
_journal_page_last 1587
_journal_paper_doi 10.1021/ic502557w
_journal_volume 54
_journal_year 2015
_chemical_formula_sum 'C26 H20 B2 F8 N8 Pd'
_chemical_formula_weight 724.52
_chemical_name_systematic
;
 ?
;
_space_group_IT_number 2
_symmetry_cell_setting triclinic
_symmetry_space_group_name_Hall '-P 1'
_symmetry_space_group_name_H-M 'P -1'
_atom_sites_solution_hydrogens geom
_atom_sites_solution_primary direct
_atom_sites_solution_secondary difmap
_audit_creation_method SHELXL-97
_cell_angle_alpha 89.688(3)
_cell_angle_beta 79.050(3)
_cell_angle_gamma 70.221(3)
_cell_formula_units_Z 1
_cell_length_a 7.3744(2)
_cell_length_b 9.8118(3)
_cell_length_c 9.9279(3)
_cell_measurement_reflns_used 12204
_cell_measurement_temperature 100.0(1)
_cell_measurement_theta_max 76.1460
_cell_measurement_theta_min 4.5260
_cell_volume 662.31(4)
_computing_cell_refinement
;
CrysAlisPro, Agilent Technologies,
Version 1.171.37.33 (release 27-03-2014 CrysAlis171 .NET)
(compiled Mar 27 2014,17:12:48)
;
_computing_data_collection
;
CrysAlisPro, Agilent Technologies,
Version 1.171.37.33 (release 27-03-2014 CrysAlis171 .NET)
(compiled Mar 27 2014,17:12:48)
;
_computing_data_reduction
;
CrysAlisPro, Agilent Technologies,
Version 1.171.37.33 (release 27-03-2014 CrysAlis171 .NET)
(compiled Mar 27 2014,17:12:48)
;
_computing_structure_refinement 'SHELXL-97 (Sheldrick, 2008)'
_computing_structure_solution 'SIR97 (Altomare et al., 1997)'
_diffrn_ambient_temperature 100.0(1)
_diffrn_detector_area_resol_mean 5.1725
_diffrn_measured_fraction_theta_full 1.000
_diffrn_measured_fraction_theta_max 0.986
_diffrn_measurement_device_type 'SuperNova, Dual, Cu at zero, Atlas'
_diffrn_measurement_method '\w scans'
_diffrn_radiation_monochromator mirror
_diffrn_radiation_source 'SuperNova (Cu) X-ray Source'
_diffrn_radiation_type CuK\a
_diffrn_radiation_wavelength 1.54180
_diffrn_reflns_av_R_equivalents 0.0467
_diffrn_reflns_av_sigmaI/netI 0.0264
_diffrn_reflns_limit_h_max 9
_diffrn_reflns_limit_h_min -9
_diffrn_reflns_limit_k_max 12
_diffrn_reflns_limit_k_min -12
_diffrn_reflns_limit_l_max 12
_diffrn_reflns_limit_l_min -11
_diffrn_reflns_number 16147
_diffrn_reflns_theta_full 67.00
_diffrn_reflns_theta_max 76.90
_diffrn_reflns_theta_min 4.55
_exptl_absorpt_coefficient_mu 6.493
_exptl_absorpt_correction_T_max 0.726
_exptl_absorpt_correction_T_min 0.449
_exptl_absorpt_correction_type gaussian
_exptl_absorpt_process_details
;
CrysAlisPro, Agilent Technologies,
Version 1.171.37.33 (release 27-03-2014 CrysAlis171 .NET)
(compiled Mar 27 2014,17:12:48)
Numerical absorption correction based on gaussian integration over
            a multifaceted crystal model
Empirical absorption correction using spherical harmonics,
 implemented in SCALE3 ABSPACK scaling algorithm.
;
_exptl_crystal_colour 'pale yellow'
_exptl_crystal_density_diffrn 1.817
_exptl_crystal_density_method 'not measured'
_exptl_crystal_description block
_exptl_crystal_F_000 360
_exptl_crystal_size_max 0.17
_exptl_crystal_size_mid 0.09
_exptl_crystal_size_min 0.06
_refine_diff_density_max 0.573
_refine_diff_density_min -0.755
_refine_diff_density_rms 0.078
_refine_ls_extinction_method none
_refine_ls_goodness_of_fit_ref 0.842
_refine_ls_hydrogen_treatment constr
_refine_ls_matrix_type full
_refine_ls_number_parameters 205
_refine_ls_number_reflns 2763
_refine_ls_number_restraints 0
_refine_ls_restrained_S_all 0.842
_refine_ls_R_factor_all 0.0299
_refine_ls_R_factor_gt 0.0297
_refine_ls_shift/su_max 0.000
_refine_ls_shift/su_mean 0.000
_refine_ls_structure_factor_coef Fsqd
_refine_ls_weighting_details 'calc w=1/[\s^2^(Fo^2^)+(0.0679P)^2^+0.8365P] where P=(Fo^2^+2Fc^2^)/3'
_refine_ls_weighting_scheme calc
_refine_ls_wR_factor_gt 0.0806
_refine_ls_wR_factor_ref 0.0811
_reflns_number_gt 2744
_reflns_number_total 2763
_reflns_threshold_expression >2\s(I)
_cod_data_source_file ic502557w_si_003.cif
_cod_data_source_block jrc592
_cod_depositor_comments 'Adding full bibliography for 4342191--4342205.cif.'
_cod_original_cell_volume 662.31(3)
_cod_database_code 4342191

loop_
_symmetry_equiv_pos_as_xyz
'x, y, z'
'-x, -y, -z'

loop_
_atom_site_label
_atom_site_type_symbol
_atom_site_fract_x
_atom_site_fract_y
_atom_site_fract_z
_atom_site_U_iso_or_equiv
_atom_site_adp_type
_atom_site_occupancy
_atom_site_symmetry_multiplicity
_atom_site_calc_flag
_atom_site_refinement_flags
Pd1 Pd 0.0000 0.0000 0.0000 0.02222(10) Uani 1 2 d S
F2 F -0.2419(3) -0.10862(19) 0.3287(2) 0.0511(5) Uani 1 1 d .
F3 F -0.2848(3) -0.1917(3) 0.13171(19) 0.0508(5) Uani 1 1 d .
F1 F -0.4933(3) -0.1939(3) 0.3305(2) 0.0542(5) Uani 1 1 d .
F4 F -0.1792(3) -0.34745(18) 0.2925(2) 0.0465(5) Uani 1 1 d .
N2 N 0.1202(3) -0.2998(2) -0.0759(2) 0.0240(4) Uani 1 1 d .
N4 N 0.1962(3) -0.2867(2) 0.1222(2) 0.0250(4) Uani 1 1 d .
N1 N -0.0334(3) -0.0897(2) -0.1729(2) 0.0231(4) Uani 1 1 d .
N3 N 0.1204(3) -0.2102(2) 0.0269(2) 0.0251(4) Uani 1 1 d .
C8 C 0.3351(4) -0.5447(3) 0.1702(3) 0.0256(5) Uani 1 1 d .
C11 C 0.5028(4) -0.7650(3) 0.3341(3) 0.0292(5) Uani 1 1 d .
H11 H 0.5584 -0.8381 0.3893 0.035 Uiso 1 1 calc R
C3 C -0.0439(4) -0.2380(3) -0.4060(3) 0.0250(5) Uani 1 1 d .
H3 H -0.0463 -0.2868 -0.4854 0.030 Uiso 1 1 calc R
C2 C -0.1259(4) -0.0874(3) -0.3900(3) 0.0272(5) Uani 1 1 d .
H2 H -0.1865 -0.0350 -0.4573 0.033 Uiso 1 1 calc R
C10 C 0.4912(4) -0.7997(3) 0.2024(3) 0.0290(5) Uani 1 1 d .
H10 H 0.5399 -0.8962 0.1686 0.035 Uiso 1 1 calc R
B1 B -0.3021(5) -0.2090(3) 0.2721(3) 0.0293(6) Uani 1 1 d .
C9 C 0.4065(4) -0.6903(3) 0.1196(3) 0.0268(5) Uani 1 1 d .
H9 H 0.3973 -0.7139 0.0311 0.032 Uiso 1 1 calc R
C5 C 0.0412(3) -0.2359(3) -0.1890(3) 0.0225(5) Uani 1 1 d .
C7 C 0.2459(4) -0.4298(3) 0.0832(3) 0.0252(5) Uani 1 1 d .
C4 C 0.0413(4) -0.3151(3) -0.3033(3) 0.0250(5) Uani 1 1 d .
H4 H 0.0960 -0.4158 -0.3111 0.030 Uiso 1 1 calc R
C13 C 0.3498(4) -0.5117(3) 0.3030(3) 0.0297(5) Uani 1 1 d .
H13 H 0.3042 -0.4154 0.3370 0.036 Uiso 1 1 calc R
C6 C 0.1971(4) -0.4393(3) -0.0430(3) 0.0248(5) Uani 1 1 d .
H6 H 0.2134 -0.5230 -0.0944 0.030 Uiso 1 1 calc R
C12 C 0.4312(4) -0.6204(3) 0.3845(3) 0.0312(6) Uani 1 1 d .
H12 H 0.4385 -0.5973 0.4735 0.037 Uiso 1 1 calc R
C1 C -0.1161(4) -0.0167(3) -0.2729(3) 0.0263(5) Uani 1 1 d .
H1 H -0.1681 0.0842 -0.2633 0.032 Uiso 1 1 calc R

loop_
_atom_site_aniso_label
_atom_site_aniso_U_11
_atom_site_aniso_U_22
_atom_site_aniso_U_33
_atom_site_aniso_U_23
_atom_site_aniso_U_13
_atom_site_aniso_U_12
Pd1 0.02764(14) 0.01633(13) 0.02266(15) -0.00171(9) -0.00676(9) -0.00655(9)
F2 0.0825(14) 0.0275(9) 0.0506(12) -0.0044(8) -0.0365(11) -0.0155(9)
F3 0.0658(12) 0.0754(14) 0.0260(9) 0.0014(9) -0.0136(8) -0.0409(11)
F1 0.0335(9) 0.0701(14) 0.0474(12) 0.0121(10) -0.0071(8) -0.0037(9)
F4 0.0435(9) 0.0211(8) 0.0668(13) -0.0005(8) -0.0043(9) -0.0043(7)
N2 0.0294(10) 0.0185(9) 0.0243(11) -0.0027(8) -0.0051(8) -0.0085(8)
N4 0.0289(10) 0.0196(10) 0.0258(11) 0.0014(8) -0.0052(8) -0.0075(8)
N1 0.0265(10) 0.0198(9) 0.0241(10) -0.0017(8) -0.0055(8) -0.0091(8)
N3 0.0314(10) 0.0200(10) 0.0249(11) -0.0026(8) -0.0072(8) -0.0092(8)
C8 0.0248(11) 0.0222(12) 0.0298(13) 0.0024(10) -0.0054(10) -0.0082(9)
C11 0.0288(12) 0.0264(12) 0.0329(14) 0.0072(10) -0.0086(10) -0.0088(10)
C3 0.0291(12) 0.0234(12) 0.0242(12) -0.0031(9) -0.0071(9) -0.0100(9)
C2 0.0324(12) 0.0222(12) 0.0278(13) -0.0002(10) -0.0098(10) -0.0085(10)
C10 0.0279(12) 0.0204(11) 0.0372(15) -0.0031(10) -0.0042(10) -0.0078(9)
B1 0.0360(15) 0.0232(13) 0.0267(15) -0.0028(11) -0.0081(12) -0.0063(11)
C9 0.0277(12) 0.0274(12) 0.0248(12) -0.0028(10) -0.0055(10) -0.0086(10)
C5 0.0227(10) 0.0202(11) 0.0244(12) -0.0001(9) -0.0046(9) -0.0072(9)
C7 0.0263(11) 0.0197(11) 0.0284(13) -0.0024(9) -0.0047(10) -0.0067(9)
C4 0.0259(11) 0.0202(11) 0.0279(13) -0.0038(9) -0.0049(9) -0.0068(9)
C13 0.0334(13) 0.0228(12) 0.0330(14) -0.0057(10) -0.0047(11) -0.0107(10)
C6 0.0270(11) 0.0187(11) 0.0278(13) -0.0026(9) -0.0047(9) -0.0069(9)
C12 0.0356(13) 0.0333(14) 0.0266(13) -0.0017(11) -0.0075(11) -0.0135(11)
C1 0.0325(12) 0.0186(11) 0.0291(13) 0.0004(9) -0.0079(10) -0.0096(9)

loop_
_atom_type_symbol
_atom_type_description
_atom_type_scat_dispersion_real
_atom_type_scat_dispersion_imag
_atom_type_scat_source
C C 0.0181 0.0091 'International Tables Vol C Tables 4.2.6.8 and 6.1.1.4'
H H 0.0000 0.0000 'International Tables Vol C Tables 4.2.6.8 and 6.1.1.4'
B B 0.0090 0.0039 'International Tables Vol C Tables 4.2.6.8 and 6.1.1.4'
N N 0.0311 0.0180 'International Tables Vol C Tables 4.2.6.8 and 6.1.1.4'
F F 0.0727 0.0534 'International Tables Vol C Tables 4.2.6.8 and 6.1.1.4'
Pd Pd 0.1215 3.9337 'International Tables Vol C Tables 4.2.6.8 and 6.1.1.4'

loop_
_geom_angle_atom_site_label_1
_geom_angle_atom_site_label_2
_geom_angle_atom_site_label_3
_geom_angle
_geom_angle_site_symmetry_1
_geom_angle_site_symmetry_3
N3 Pd1 N3 180.00(13) . 2
N3 Pd1 N1 100.88(8) . 2
N3 Pd1 N1 79.12(8) 2 2
N3 Pd1 N1 79.12(8) . .
N3 Pd1 N1 100.88(8) 2 .
N1 Pd1 N1 180.00(6) 2 .
N3 N2 C6 109.0(2) . .
N3 N2 C5 117.7(2) . .
C6 N2 C5 133.3(2) . .
N3 N4 C7 108.2(2) . .
C1 N1 C5 118.1(2) . .
C1 N1 Pd1 125.80(16) . .
C5 N1 Pd1 116.01(17) . .
N4 N3 N2 109.4(2) . .
N4 N3 Pd1 136.08(17) . .
N2 N3 Pd1 114.47(16) . .
C13 C8 C9 119.2(2) . .
C13 C8 C7 121.0(2) . .
C9 C8 C7 119.8(2) . .
C10 C11 C12 120.0(3) . .
C4 C3 C2 119.7(2) . .
C1 C2 C3 119.2(2) . .
C11 C10 C9 120.1(2) . .
F2 B1 F1 111.8(3) . .
F2 B1 F3 108.5(3) . .
F1 B1 F3 109.9(3) . .
F2 B1 F4 108.7(2) . .
F1 B1 F4 109.1(2) . .
F3 B1 F4 108.9(2) . .
C10 C9 C8 119.8(2) . .
N1 C5 C4 124.1(2) . .
N1 C5 N2 112.6(2) . .
C4 C5 N2 123.3(2) . .
N4 C7 C6 108.3(2) . .
N4 C7 C8 121.5(2) . .
C6 C7 C8 130.2(2) . .
C5 C4 C3 117.1(2) . .
C12 C13 C8 120.5(2) . .
N2 C6 C7 105.0(2) . .
C13 C12 C11 120.3(3) . .
N1 C1 C2 121.7(2) . .

loop_
_geom_bond_atom_site_label_1
_geom_bond_atom_site_label_2
_geom_bond_distance
_geom_bond_site_symmetry_2
Pd1 N3 1.990(2) .
Pd1 N3 1.990(2) 2
Pd1 N1 2.026(2) 2
Pd1 N1 2.026(2) .
F2 B1 1.371(3) .
F3 B1 1.390(4) .
F1 B1 1.377(4) .
F4 B1 1.393(3) .
N2 N3 1.351(3) .
N2 C6 1.357(3) .
N2 C5 1.410(3) .
N4 N3 1.296(3) .
N4 C7 1.364(3) .
N1 C1 1.341(3) .
N1 C5 1.349(3) .
C8 C13 1.392(4) .
C8 C9 1.404(3) .
C8 C7 1.467(4) .
C11 C10 1.378(4) .
C11 C12 1.394(4) .
C3 C4 1.386(4) .
C3 C2 1.391(3) .
C2 C1 1.384(4) .
C10 C9 1.396(4) .
C5 C4 1.379(3) .
C7 C6 1.380(4) .
C13 C12 1.376(4) .
